data_4331598
loop_
_publ_author_name
'C\'ecile Barthes'
'Christine Lepetit'
'Yves Canac'
'Carine Duhayon'
'Davit Zargarian'
'Remi Chauvin'

_publ_contact_author_address
; 
LCC-CNRS ou Laboratoire de Chimie de Coordination du CNRS
205 route de Narbonne
BP 44099
31077 TOULOUSE CEDEX 4
;
_publ_contact_author_email canac@lcc-toulouse.fr
_publ_contact_author_name 'Yves Canac'
_publ_section_title
;
 P(CH)P Pincer Rhodium(I) Complexes: The Key Role of Electron-Poor
 Imidazoliophosphine Extremities
;
_journal_name_full 'Inorganic Chemistry'
_journal_page_first 48
_journal_page_last 58
_journal_paper_doi 10.1021/ic3006508
_journal_volume 52
_journal_year 2013
_chemical_formula_moiety 'C36 H28 N4 P2'
_chemical_formula_sum 'C36 H28 N4 P2'
_chemical_formula_weight 578.59
_space_group_IT_number 14
_symmetry_cell_setting monoclinic
_symmetry_space_group_name_Hall '-P 2ybc'
_symmetry_space_group_name_H-M 'P 1 21/c 1'
_atom_sites_solution_hydrogens geom
_atom_sites_solution_primary direct
_cell_angle_alpha 90
_cell_angle_beta 109.556(3)
_cell_angle_gamma 90
_cell_formula_units_Z 4
_cell_length_a 10.1714(8)
_cell_length_b 20.5363(13)
_cell_length_c 15.1935(9)
_cell_measurement_reflns_used 7470
_cell_measurement_temperature 180
_cell_measurement_theta_max 28
_cell_measurement_theta_min 2
_cell_volume 2990.6(4)
_computing_cell_refinement 'Apex2 (Bruker AXS, 2006)'
_computing_data_collection 'Apex2 (Bruker AXS, 2006)'
_computing_data_reduction 'Apex2 (Bruker AXS, 2006)'
_computing_molecular_graphics 'CAMERON (Watkin et al., 1996)'
_computing_publication_material 'CRYSTALS (Betteridge et al., 2003)'
_computing_structure_refinement 'CRYSTALS (Betteridge et al., 2003)'
_computing_structure_solution 'SIR92 (Altomare et al., 1994)'
_diffrn_ambient_temperature 180
_diffrn_measured_fraction_theta_full 0.999
_diffrn_measured_fraction_theta_max 0.999
_diffrn_measurement_device 'Bruker Kappa Apex2'
_diffrn_measurement_device_type Area
_diffrn_measurement_method '\f & \w scans'
_diffrn_radiation_monochromator graphite
_diffrn_radiation_type 'Mo K\a'
_diffrn_radiation_wavelength 0.71073
_diffrn_reflns_av_R_equivalents 0.043
_diffrn_reflns_limit_h_max 13
_diffrn_reflns_limit_h_min -13
_diffrn_reflns_limit_k_max 27
_diffrn_reflns_limit_k_min -25
_diffrn_reflns_limit_l_max 20
_diffrn_reflns_limit_l_min -20
_diffrn_reflns_number 33195
_diffrn_reflns_theta_full 28.757
_diffrn_reflns_theta_max 28.757
_diffrn_reflns_theta_min 1.734
_diffrn_standards_number 0
_exptl_absorpt_coefficient_mu 0.178
_exptl_absorpt_correction_T_max 0.97
_exptl_absorpt_correction_T_min 0.91
_exptl_absorpt_correction_type multi-scan
_exptl_absorpt_process_details 'Blessing, acta cryst. (1995), a51, 33-38'
_exptl_crystal_colour colourless
_exptl_crystal_density_diffrn 1.285
_exptl_crystal_description block
_exptl_crystal_F_000 1208
_exptl_crystal_size_max 0.25
_exptl_crystal_size_mid 0.20
_exptl_crystal_size_min 0.20
_refine_diff_density_max 0.79
_refine_diff_density_min -0.26
_refine_ls_extinction_method none
_refine_ls_goodness_of_fit_ref 1.1229
_refine_ls_hydrogen_treatment constr
_refine_ls_matrix_type full
_refine_ls_number_parameters 379
_refine_ls_number_reflns 5067
_refine_ls_number_restraints 0
_refine_ls_R_factor_all 0.0698
_refine_ls_R_factor_gt 0.0456
_refine_ls_shift/su_max 0.000791
_refine_ls_structure_factor_coef F
_refine_ls_weighting_details
;
 Method, part 1, Chebychev polynomial, (Watkin, 1994, Prince, 1982) 
 [weight] = 1.0/[A~0~*T~0~(x)+A~1~*T~1~(x) ... +A~n-1~]*T~n-1~(x)] 
 where A~i~ are the Chebychev coefficients listed below and x= Fcalc/Fmax 
 Method = Robust Weighting (Prince, 1982) 
 W = [weight] * [1-(deltaF/6*sigmaF)^2^]^2^ 
 A~i~ are: 
 0.555 0.266 0.246 
;
_refine_ls_weighting_scheme calc
_refine_ls_wR_factor_all 0.0660
_refine_ls_wR_factor_gt 0.0468
_refine_ls_wR_factor_ref 0.0446
_reflns_limit_h_max 12
_reflns_limit_h_min -13
_reflns_limit_k_max 27
_reflns_limit_k_min 0
_reflns_limit_l_max 20
_reflns_limit_l_min 0
_reflns_number_gt 5553
_reflns_number_total 7769
_reflns_threshold_expression I>2.0\s(I)
_oxford_refine_ls_r_factor_ref 0.0418
_oxford_reflns_number_all 7749
_oxford_reflns_threshold_expression_ref I>3.0\s(I)
_cod_data_source_file ic3006508_si_002_1.cif
_cod_data_source_block cpd2
_cod_original_sg_symbol_Hall '-P 2ybc '
_cod_original_sg_symbol_H-M 'P 1 21/c 1 '
_cod_database_code 4331598

loop_
_symmetry_equiv_pos_as_xyz
x,y,z
-x,-y,-z
-x,y+1/2,-z+1/2
x,-y+1/2,z+1/2

loop_
_atom_site_label
_atom_site_type_symbol
_atom_site_fract_x
_atom_site_fract_y
_atom_site_fract_z
_atom_site_U_iso_or_equiv
_atom_site_occupancy
_atom_site_adp_type
_atom_site_refinement_flags_posn
N1 N 0.09000(16) 0.43268(8) 0.02788(11) 0.0282 1.0000 Uani .
N2 N 0.27038(16) 0.41357(7) 0.15606(10) 0.0238 1.0000 Uani .
N3 N 0.65545(17) 0.44871(7) 0.44079(10) 0.0258 1.0000 Uani .
N4 N 0.7327(2) 0.48398(8) 0.58725(11) 0.0351 1.0000 Uani .
C1 C 0.21828(18) 0.40956(9) 0.05971(12) 0.0231 1.0000 Uani .
C2 C 0.1670(2) 0.44126(9) 0.18402(13) 0.0272 1.0000 Uani .
C3 C 0.0582(2) 0.45217(9) 0.10494(13) 0.0276 1.0000 Uani .
C4 C 0.40084(18) 0.39198(8) 0.21889(12) 0.0233 1.0000 Uani .
C5 C 0.4546(2) 0.33135(9) 0.20840(12) 0.0265 1.0000 Uani .
C6 C 0.5782(2) 0.31047(9) 0.27419(13) 0.0283 1.0000 Uani .
C7 C 0.6464(2) 0.34880(9) 0.35100(12) 0.0278 1.0000 Uani .
C8 C 0.58937(19) 0.40877(8) 0.36104(11) 0.0235 1.0000 Uani .
C9 C 0.46801(19) 0.43133(9) 0.29490(12) 0.0236 1.0000 Uani .
C10 C 0.67807(19) 0.43366(9) 0.53323(12) 0.0254 1.0000 Uani .
C11 C 0.7451(3) 0.53229(10) 0.52757(15) 0.0425 1.0000 Uani .
C12 C 0.6985(2) 0.51181(10) 0.43795(14) 0.0367 1.0000 Uani .
C13 C 0.7906(2) 0.30876(10) 0.58718(13) 0.0314 1.0000 Uani .
C14 C 0.9187(2) 0.33639(12) 0.59902(17) 0.0443 1.0000 Uani .
C15 C 1.0358(3) 0.29748(15) 0.61310(19) 0.0558 1.0000 Uani .
C16 C 1.0231(3) 0.23055(14) 0.61482(18) 0.0589 1.0000 Uani .
C17 C 0.8961(4) 0.20262(14) 0.6023(2) 0.0636 1.0000 Uani .
C18 C 0.7802(3) 0.24096(11) 0.58836(18) 0.0496 1.0000 Uani .
C19 C 0.6246(2) 0.36966(9) 0.68306(13) 0.0300 1.0000 Uani .
C20 C 0.4986(2) 0.35805(11) 0.69758(16) 0.0376 1.0000 Uani .
C21 C 0.4876(3) 0.36549(13) 0.78569(19) 0.0499 1.0000 Uani .
C22 C 0.6018(3) 0.38491(12) 0.85946(17) 0.0488 1.0000 Uani .
C23 C 0.7278(3) 0.39689(12) 0.84678(16) 0.0459 1.0000 Uani .
C24 C 0.7398(2) 0.38897(12) 0.75854(14) 0.0383 1.0000 Uani .
C25 C 0.25507(19) 0.44426(9) -0.10704(12) 0.0246 1.0000 Uani .
C26 C 0.3172(2) 0.50551(10) -0.08996(15) 0.0330 1.0000 Uani .
C27 C 0.2800(2) 0.55397(11) -0.15682(17) 0.0399 1.0000 Uani .
C28 C 0.1786(2) 0.54249(11) -0.24201(16) 0.0396 1.0000 Uani .
C29 C 0.1159(2) 0.48229(11) -0.25998(14) 0.0403 1.0000 Uani .
C30 C 0.1539(2) 0.43297(10) -0.19347(13) 0.0325 1.0000 Uani .
C31 C 0.2292(2) 0.30882(9) -0.06561(12) 0.0269 1.0000 Uani .
C32 C 0.3107(2) 0.25848(10) -0.08125(15) 0.0357 1.0000 Uani .
C33 C 0.2500(3) 0.20125(11) -0.12350(17) 0.0470 1.0000 Uani .
C34 C 0.1079(3) 0.19362(11) -0.15098(17) 0.0467 1.0000 Uani .
C35 C 0.0247(3) 0.24277(11) -0.13562(16) 0.0432 1.0000 Uani .
C36 C 0.0853(2) 0.30025(10) -0.09245(14) 0.0340 1.0000 Uani .
P1 P 0.31935(5) 0.38362(2) -0.01334(3) 0.0246 1.0000 Uani .
P2 P 0.62754(5) 0.35427(2) 0.56498(3) 0.0290 1.0000 Uani .
H21 H 0.1716 0.4503 0.2463 0.0348 1.0000 Uiso R
H31 H -0.0280 0.4712 0.1026 0.0351 1.0000 Uiso R
H51 H 0.4065 0.3045 0.1567 0.0333 1.0000 Uiso R
H61 H 0.6169 0.2697 0.2664 0.0340 1.0000 Uiso R
H71 H 0.7303 0.3342 0.3966 0.0342 1.0000 Uiso R
H91 H 0.4313 0.4729 0.3016 0.0294 1.0000 Uiso R
H111 H 0.7808 0.5747 0.5466 0.0480 1.0000 Uiso R
H121 H 0.6968 0.5356 0.3840 0.0413 1.0000 Uiso R
H141 H 0.9267 0.3824 0.5974 0.0506 1.0000 Uiso R
H151 H 1.1238 0.3170 0.6215 0.0671 1.0000 Uiso R
H161 H 1.1029 0.2037 0.6254 0.0704 1.0000 Uiso R
H171 H 0.8876 0.1565 0.6015 0.0771 1.0000 Uiso R
H181 H 0.6924 0.2214 0.5806 0.0622 1.0000 Uiso R
H201 H 0.4192 0.3456 0.6464 0.0480 1.0000 Uiso R
H211 H 0.4016 0.3567 0.7951 0.0666 1.0000 Uiso R
H221 H 0.5938 0.3903 0.9196 0.0623 1.0000 Uiso R
H231 H 0.8061 0.4106 0.8979 0.0592 1.0000 Uiso R
H241 H 0.8267 0.3966 0.7498 0.0448 1.0000 Uiso R
H261 H 0.3861 0.5140 -0.0311 0.0414 1.0000 Uiso R
H271 H 0.3232 0.5955 -0.1439 0.0497 1.0000 Uiso R
H281 H 0.1530 0.5755 -0.2885 0.0506 1.0000 Uiso R
H291 H 0.0460 0.4743 -0.3186 0.0475 1.0000 Uiso R
H301 H 0.1098 0.3916 -0.2065 0.0395 1.0000 Uiso R
H321 H 0.4092 0.2636 -0.0621 0.0450 1.0000 Uiso R
H331 H 0.3068 0.1674 -0.1338 0.0569 1.0000 Uiso R
H341 H 0.0661 0.1544 -0.1806 0.0563 1.0000 Uiso R
H351 H -0.0736 0.2375 -0.1545 0.0528 1.0000 Uiso R
H361 H 0.0288 0.3337 -0.0805 0.0413 1.0000 Uiso R

loop_
_atom_site_aniso_label
_atom_site_aniso_U_11
_atom_site_aniso_U_22
_atom_site_aniso_U_33
_atom_site_aniso_U_23
_atom_site_aniso_U_13
_atom_site_aniso_U_12
N1 0.0277(8) 0.0322(8) 0.0253(7) -0.0005(6) 0.0098(6) 0.0039(6)
N2 0.0273(8) 0.0243(7) 0.0204(7) -0.0011(6) 0.0088(6) 0.0013(6)
N3 0.0323(8) 0.0220(7) 0.0217(7) -0.0014(6) 0.0072(6) 0.0016(6)
N4 0.0465(10) 0.0301(9) 0.0253(8) -0.0046(7) 0.0075(7) -0.0012(7)
C1 0.0249(8) 0.0246(8) 0.0195(8) -0.0017(6) 0.0068(7) 0.0003(7)
C2 0.0323(10) 0.0276(9) 0.0256(8) -0.0006(7) 0.0145(7) 0.0039(7)
C3 0.0281(9) 0.0283(9) 0.0298(9) 0.0006(7) 0.0141(7) 0.0045(7)
C4 0.0262(9) 0.0244(8) 0.0196(7) 0.0027(6) 0.0081(7) 0.0011(7)
C5 0.0334(10) 0.0238(9) 0.0225(8) -0.0029(7) 0.0095(7) -0.0015(7)
C6 0.0368(10) 0.0207(8) 0.0275(9) -0.0015(7) 0.0108(8) 0.0048(7)
C7 0.0307(9) 0.0273(9) 0.0228(8) 0.0028(7) 0.0055(7) 0.0064(7)
C8 0.0306(9) 0.0226(8) 0.0168(7) -0.0012(6) 0.0074(7) -0.0017(7)
C9 0.0297(9) 0.0214(8) 0.0208(8) 0.0015(6) 0.0099(7) 0.0037(7)
C10 0.0285(9) 0.0268(9) 0.0192(8) -0.0005(7) 0.0057(7) 0.0045(7)
C11 0.0624(15) 0.0243(10) 0.0359(11) -0.0070(8) 0.0100(10) -0.0073(10)
C12 0.0554(13) 0.0228(9) 0.0300(10) 0.0021(8) 0.0117(9) -0.0034(9)
C13 0.0432(11) 0.0293(10) 0.0210(8) 0.0007(7) 0.0099(8) 0.0064(8)
C14 0.0419(12) 0.0367(12) 0.0489(13) -0.0086(10) 0.0083(10) 0.0045(10)
C15 0.0444(14) 0.0673(18) 0.0527(15) -0.0091(13) 0.0123(12) 0.0127(12)
C16 0.077(2) 0.0575(16) 0.0460(14) 0.0080(12) 0.0263(14) 0.0382(15)
C17 0.085(2) 0.0392(14) 0.077(2) 0.0126(13) 0.0402(18) 0.0211(14)
C18 0.0673(17) 0.0328(12) 0.0540(14) 0.0039(10) 0.0275(13) 0.0040(11)
C19 0.0345(10) 0.0286(10) 0.0283(9) 0.0053(7) 0.0122(8) 0.0043(8)
C20 0.0345(11) 0.0360(11) 0.0454(12) 0.0065(9) 0.0173(9) 0.0064(9)
C21 0.0518(15) 0.0517(15) 0.0615(16) 0.0060(12) 0.0393(13) 0.0097(11)
C22 0.0694(17) 0.0484(13) 0.0408(12) 0.0029(11) 0.0344(12) 0.0113(12)
C23 0.0595(15) 0.0496(14) 0.0293(10) -0.0003(10) 0.0158(10) 0.0007(11)
C24 0.0383(11) 0.0503(13) 0.0277(9) 0.0008(9) 0.0128(8) -0.0012(10)
C25 0.0244(8) 0.0272(9) 0.0250(8) -0.0001(7) 0.0120(7) 0.0016(7)
C26 0.0245(9) 0.0327(10) 0.0399(11) -0.0010(8) 0.0085(8) -0.0021(8)
C27 0.0337(11) 0.0309(10) 0.0592(14) 0.0025(10) 0.0209(10) -0.0044(9)
C28 0.0409(12) 0.0395(12) 0.0441(12) 0.0149(10) 0.0217(10) 0.0059(9)
C29 0.0465(13) 0.0467(13) 0.0250(9) 0.0044(9) 0.0081(9) 0.0025(10)
C30 0.0376(11) 0.0330(10) 0.0258(9) -0.0014(8) 0.0092(8) -0.0021(8)
C31 0.0342(10) 0.0253(9) 0.0220(8) -0.0008(7) 0.0105(7) 0.0006(7)
C32 0.0414(12) 0.0326(10) 0.0360(11) 0.0004(8) 0.0167(9) 0.0071(9)
C33 0.0691(17) 0.0272(11) 0.0486(13) -0.0036(9) 0.0247(12) 0.0082(11)
C34 0.0666(17) 0.0282(11) 0.0448(13) -0.0047(9) 0.0178(12) -0.0086(10)
C35 0.0436(13) 0.0404(12) 0.0448(12) -0.0049(10) 0.0139(10) -0.0108(10)
C36 0.0350(11) 0.0323(10) 0.0359(10) -0.0037(8) 0.0134(9) 0.0000(8)
P1 0.0238(2) 0.0288(2) 0.0217(2) -0.00168(18) 0.00813(17) 0.00297(19)
P2 0.0329(3) 0.0279(2) 0.0238(2) 0.00050(19) 0.00652(19) -0.0022(2)

loop_
_atom_type_symbol
_atom_type_scat_dispersion_real
_atom_type_scat_dispersion_imag
_atom_type_scat_Cromer_Mann_a1
_atom_type_scat_Cromer_Mann_b1
_atom_type_scat_Cromer_Mann_a2
_atom_type_scat_Cromer_Mann_b2
_atom_type_scat_Cromer_Mann_a3
_atom_type_scat_Cromer_Mann_b3
_atom_type_scat_Cromer_Mann_a4
_atom_type_scat_Cromer_Mann_b4
_atom_type_scat_Cromer_Mann_c
_atom_type_scat_source
C 0.0033 0.0016 2.3100 20.8439 1.0200 10.2075 1.5886 0.5687 0.8650 51.6512 0.2156 'International Tables Vol C 4.2.6.8 and 6.1.1.4'
N 0.0061 0.0033 12.2126 0.0057 3.1322 9.8933 2.0125 28.9975 1.1663 0.5826 -11.5290 'International Tables Vol C 4.2.6.8 and 6.1.1.4'
P 0.1023 0.0942 6.4345 1.9067 4.1791 27.1570 1.7800 0.5260 1.4908 68.1645 1.1149 'International Tables Vol C 4.2.6.8 and 6.1.1.4'
H 0.0000 0.0000 0.4930 10.5109 0.3229 26.1257 0.1402 3.1424 0.0408 57.7998 0.0030 'International Tables Vol C 4.2.6.8 and 6.1.1.4'

loop_
_geom_angle_atom_site_label_1
_geom_angle_atom_site_label_2
_geom_angle_atom_site_label_3
_geom_angle
_geom_angle_publ_flag
C1 N1 C3 106.16(15) yes
C1 N2 C2 106.77(14) yes
C1 N2 C4 129.30(15) yes
C2 N2 C4 123.88(15) yes
C8 N3 C10 127.19(15) yes
C8 N3 C12 125.36(15) yes
C10 N3 C12 107.28(15) yes
C10 N4 C11 105.46(16) yes
N2 C1 N1 110.39(15) yes
N2 C1 P1 124.51(13) yes
N1 C1 P1 124.82(13) yes
N2 C2 C3 106.00(15) yes
N2 C2 H21 126.7 no
C3 C2 H21 127.3 no
N1 C3 C2 110.68(16) yes
N1 C3 H31 124.4 no
C2 C3 H31 124.9 no
N2 C4 C5 121.11(16) yes
N2 C4 C9 117.79(15) yes
C5 C4 C9 120.94(16) yes
C4 C5 C6 119.39(16) yes
C4 C5 H51 120.1 no
C6 C5 H51 120.5 no
C5 C6 C7 120.59(17) yes
C5 C6 H61 119.8 no
C7 C6 H61 119.6 no
C6 C7 C8 119.05(17) yes
C6 C7 H71 120.6 no
C8 C7 H71 120.3 no
N3 C8 C7 120.36(16) yes
N3 C8 C9 118.34(16) yes
C7 C8 C9 121.30(16) yes
C4 C9 C8 118.70(16) yes
C4 C9 H91 120.7 no
C8 C9 H91 120.6 no
N3 C10 N4 110.45(16) yes
N3 C10 P2 120.27(13) yes
N4 C10 P2 129.24(14) yes
N4 C11 C12 111.14(18) yes
N4 C11 H111 124.7 no
C12 C11 H111 124.1 no
N3 C12 C11 105.67(18) yes
N3 C12 H121 126.8 no
C11 C12 H121 127.5 no
C14 C13 C18 118.8(2) yes
C14 C13 P2 124.90(16) yes
C18 C13 P2 116.27(18) yes
C13 C14 C15 120.5(2) yes
C13 C14 H141 119.5 no
C15 C14 H141 120.0 no
C14 C15 C16 119.6(3) yes
C14 C15 H151 119.9 no
C16 C15 H151 120.5 no
C15 C16 C17 120.4(2) yes
C15 C16 H161 120.0 no
C17 C16 H161 119.6 no
C16 C17 C18 120.2(3) yes
C16 C17 H171 119.9 no
C18 C17 H171 119.9 no
C13 C18 C17 120.5(3) yes
C13 C18 H181 119.5 no
C17 C18 H181 119.9 no
C20 C19 C24 118.87(19) yes
C20 C19 P2 116.31(16) yes
C24 C19 P2 124.76(15) yes
C19 C20 C21 120.6(2) yes
C19 C20 H201 119.5 no
C21 C20 H201 119.9 no
C20 C21 C22 119.9(2) yes
C20 C21 H211 120.0 no
C22 C21 H211 120.1 no
C21 C22 C23 120.5(2) yes
C21 C22 H221 119.7 no
C23 C22 H221 119.8 no
C22 C23 C24 119.8(2) yes
C22 C23 H231 120.1 no
C24 C23 H231 120.1 no
C23 C24 C19 120.3(2) yes
C23 C24 H241 119.9 no
C19 C24 H241 119.8 no
C26 C25 C30 118.22(18) yes
C26 C25 P1 116.49(14) yes
C30 C25 P1 125.26(15) yes
C25 C26 C27 121.22(19) yes
C25 C26 H261 119.1 no
C27 C26 H261 119.6 no
C26 C27 C28 120.1(2) yes
C26 C27 H271 120.1 no
C28 C27 H271 119.8 no
C27 C28 C29 119.4(2) yes
C27 C28 H281 120.5 no
C29 C28 H281 120.0 no
C28 C29 C30 120.8(2) yes
C28 C29 H291 119.5 no
C30 C29 H291 119.6 no
C29 C30 C25 120.17(19) yes
C29 C30 H301 120.2 no
C25 C30 H301 119.7 no
C32 C31 C36 118.89(18) yes
C32 C31 P1 117.15(16) yes
C36 C31 P1 123.94(15) yes
C31 C32 C33 120.7(2) yes
C31 C32 H321 119.4 no
C33 C32 H321 119.8 no
C32 C33 C34 120.0(2) yes
C32 C33 H331 119.8 no
C34 C33 H331 120.2 no
C33 C34 C35 120.4(2) yes
C33 C34 H341 119.9 no
C35 C34 H341 119.7 no
C34 C35 C36 119.9(2) yes
C34 C35 H351 120.4 no
C36 C35 H351 119.7 no
C31 C36 C35 120.1(2) yes
C31 C36 H361 119.7 no
C35 C36 H361 120.2 no
C25 P1 C31 103.65(8) yes
C25 P1 C1 98.42(8) yes
C31 P1 C1 101.92(8) yes
C13 P2 C19 102.58(9) yes
C13 P2 C10 100.77(9) yes
C19 P2 C10 101.73(8) yes

loop_
_geom_bond_atom_site_label_1
_geom_bond_atom_site_label_2
_geom_bond_distance
_geom_bond_publ_flag
N1 C1 1.319(2) yes
N1 C3 1.374(2) yes
N2 C1 1.382(2) yes
N2 C2 1.382(2) yes
N2 C4 1.421(2) yes
N3 C8 1.431(2) yes
N3 C10 1.380(2) yes
N3 C12 1.373(2) yes
N4 C10 1.321(2) yes
N4 C11 1.378(3) yes
C1 P1 1.8266(18) yes
C2 C3 1.352(3) yes
C2 H21 0.950 no
C3 H31 0.950 no
C4 C5 1.390(2) yes
C4 C9 1.387(2) yes
C5 C6 1.387(3) yes
C5 H51 0.950 no
C6 C7 1.386(3) yes
C6 H61 0.950 no
C7 C8 1.391(3) yes
C7 H71 0.950 no
C8 C9 1.385(2) yes
C9 H91 0.950 no
C10 P2 1.8222(19) yes
C11 C12 1.350(3) yes
C11 H111 0.950 no
C12 H121 0.950 no
C13 C14 1.377(3) yes
C13 C18 1.397(3) yes
C13 P2 1.834(2) yes
C14 C15 1.390(3) yes
C14 H141 0.950 no
C15 C16 1.382(4) yes
C15 H151 0.950 no
C16 C17 1.367(5) yes
C16 H161 0.950 no
C17 C18 1.375(4) yes
C17 H171 0.950 no
C18 H181 0.950 no
C19 C20 1.392(3) yes
C19 C24 1.394(3) yes
C19 P2 1.832(2) yes
C20 C21 1.388(3) yes
C20 H201 0.950 no
C21 C22 1.376(4) yes
C21 H211 0.950 no
C22 C23 1.381(4) yes
C22 H221 0.950 no
C23 C24 1.396(3) yes
C23 H231 0.950 no
C24 H241 0.950 no
C25 C26 1.392(3) yes
C25 C30 1.390(3) yes
C25 P1 1.8389(19) yes
C26 C27 1.381(3) yes
C26 H261 0.950 no
C27 C28 1.379(3) yes
C27 H271 0.950 no
C28 C29 1.376(3) yes
C28 H281 0.950 no
C29 C30 1.391(3) yes
C29 H291 0.950 no
C30 H301 0.950 no
C31 C32 1.395(3) yes
C31 C36 1.393(3) yes
C31 P1 1.8285(19) yes
C32 C33 1.382(3) yes
C32 H321 0.950 no
C33 C34 1.373(4) yes
C33 H331 0.950 no
C34 C35 1.386(3) yes
C34 H341 0.950 no
C35 C36 1.390(3) yes
C35 H351 0.950 no
C36 H361 0.950 no

loop_
_geom_hbond_atom_site_label_D
_geom_hbond_atom_site_label_H
_geom_hbond_atom_site_label_A
_geom_hbond_angle_DHA
_geom_hbond_distance_DH
_geom_hbond_distance_HA
_geom_hbond_distance_DA
_geom_hbond_publ_flag
C36 H361 N1 132 0.95 2.56 3.268(3) yes
